data_4084043
loop_
_publ_author_name
'Goh, Lai Yoong'
'Weng, Zhiqiang'
'Leong, Weng Kee'
'Vittal, Jagadese J.'
'Haiduc, Ionel'

_publ_section_title
;
 An Organometallic Radical Route to Bis(phosphido)- and
 Hydrido&#x2212;Phosphido-Bridged Metal&#x2212;Metal-Bonded Complexes of
 Cyclopentadienylchromium via Desulfurization of Thiophosphinito Ligands
;
_journal_issue 24
_journal_name_full Organometallics
_journal_page_first 5287
_journal_paper_doi 10.1021/om0203680
_journal_volume 21
_journal_year 2002
_chemical_formula_sum 'C9 H11 Cr O2 P S'
_chemical_formula_weight 266.21
_chemical_name_systematic
; 
 ? 
;
_space_group_IT_number 33
_symmetry_cell_setting orthorhombic
_symmetry_space_group_name_Hall 'P 2c -2n'
_symmetry_space_group_name_H-M 'P n a 21'
_atom_sites_solution_hydrogens geom
_atom_sites_solution_primary direct
_atom_sites_solution_secondary difmap
_audit_creation_method SHELXL-97
_cell_angle_alpha 90.00
_cell_angle_beta 90.00
_cell_angle_gamma 90.00
_cell_formula_units_Z 4
_cell_length_a 13.7295(1)
_cell_length_b 9.1306(2)
_cell_length_c 9.3149(1)
_cell_measurement_reflns_used 8192
_cell_measurement_temperature 293(2)
_cell_measurement_theta_max 25.0
_cell_measurement_theta_min 2.06
_cell_volume 1167.70(3)
_computing_cell_refinement 'Bruker AXS, SAINT'
_computing_data_collection 'Bruker AXS, SMART'
_computing_data_reduction 'Bruker AXS, SAINT'
_computing_molecular_graphics 'Bruker AXS, SHELXTL'
_computing_publication_material 'Bruker AXS, SHELXTL'
_computing_structure_refinement 'SHELXL-97 (Sheldrick, 1997)'
_computing_structure_solution 'SHELXS-97 (Sheldrick, 1990)'
_diffrn_ambient_temperature 293(2)
_diffrn_measured_fraction_theta_full 0.931
_diffrn_measured_fraction_theta_max 0.931
_diffrn_measurement_method '\w scans'
_diffrn_radiation_monochromator graphite
_diffrn_radiation_source 'fine-focus sealed tube'
_diffrn_radiation_type MoK\a
_diffrn_radiation_wavelength 0.71073
_diffrn_reflns_av_R_equivalents 0.0194
_diffrn_reflns_av_sigmaI/netI 0.0268
_diffrn_reflns_limit_h_max 17
_diffrn_reflns_limit_h_min -18
_diffrn_reflns_limit_k_max 12
_diffrn_reflns_limit_k_min -8
_diffrn_reflns_limit_l_max 12
_diffrn_reflns_limit_l_min -12
_diffrn_reflns_number 7116
_diffrn_reflns_theta_full 29.29
_diffrn_reflns_theta_max 29.29
_diffrn_reflns_theta_min 2.68
_exptl_absorpt_coefficient_mu 1.267
_exptl_absorpt_correction_T_max 0.8839
_exptl_absorpt_correction_T_min 0.6925
_exptl_absorpt_correction_type 'sadabs (Sheldrick, 1996)'
_exptl_crystal_colour 'deep red'
_exptl_crystal_density_diffrn 1.514
_exptl_crystal_density_meas ?
_exptl_crystal_density_method 'not measured'
_exptl_crystal_description 'orthorhombic rod'
_exptl_crystal_F_000 544
_exptl_crystal_size_max 0.32
_exptl_crystal_size_mid 0.16
_exptl_crystal_size_min 0.12
_refine_diff_density_max 0.236
_refine_diff_density_min -0.190
_refine_diff_density_rms 0.039
_refine_ls_abs_structure_details 'Flack H D (1983), Acta Cryst. A39, 876-881'
_refine_ls_abs_structure_Flack 0.038(16)
_refine_ls_extinction_coef 0.0047(5)
_refine_ls_extinction_expression Fc^*^=kFc[1+0.001xFc^2^\l^3^/sin(2\q)]^-1/4^
_refine_ls_extinction_method SHELXL
_refine_ls_goodness_of_fit_ref 0.996
_refine_ls_hydrogen_treatment mixed
_refine_ls_matrix_type full
_refine_ls_number_parameters 130
_refine_ls_number_reflns 2869
_refine_ls_number_restraints 1
_refine_ls_restrained_S_all 0.996
_refine_ls_R_factor_all 0.0296
_refine_ls_R_factor_gt 0.0240
_refine_ls_shift/su_max 0.000
_refine_ls_shift/su_mean 0.000
_refine_ls_structure_factor_coef Fsqd
_refine_ls_weighting_details 'calc w=1/[\s^2^(Fo^2^)+(0.0320P)^2^+0.0000P] where P=(Fo^2^+2Fc^2^)/3'
_refine_ls_weighting_scheme calc
_refine_ls_wR_factor_gt 0.0553
_refine_ls_wR_factor_ref 0.0572
_reflns_number_gt 2559
_reflns_number_total 2869
_reflns_threshold_expression >2sigma(I)
_cod_data_source_file om0203680.cif
_cod_data_source_block compd_2a
_cod_depositor_comments
;
The following automatic conversions were performed:

'_symmetry_cell_setting' value 'Orthorhombic' changed to
'orthorhombic' according to
/usr/data/users/saulius/automatic-downloads/retrospective/ACS/lib/dictionaries/cif_core.dic
dictionary named 'cif_core.dic' version 2.4.2 from 2011-04-26.

Automatic conversion script
Id: cif_fix_values 2281 2013-09-26 08:29:07Z andrius 

The following automatic conversions were performed:

'_exptl_crystal_density_meas' value 'not measured' was changed to '?'
- the value is perceived as not measured.

Automatic conversion script
Id: cif_fix_values 3008 2015-01-20 13:52:24Z robertas 
;
_cod_original_sg_symbol_H-M Pna2(1)
_cod_database_code 4084043

loop_
_symmetry_equiv_pos_as_xyz
'x, y, z'
'-x, -y, z+1/2'
'x+1/2, -y+1/2, z'
'-x+1/2, y+1/2, z+1/2'

loop_
_atom_site_label
_atom_site_type_symbol
_atom_site_fract_x
_atom_site_fract_y
_atom_site_fract_z
_atom_site_U_iso_or_equiv
_atom_site_adp_type
_atom_site_occupancy
_atom_site_symmetry_multiplicity
_atom_site_calc_flag
_atom_site_refinement_flags
Cr1 Cr 0.160961(18) 0.76772(3) 0.48883(4) 0.03592(9) Uani 1 1 d .
S1 S 0.17459(4) 0.61217(7) 0.71082(6) 0.05371(15) Uani 1 1 d .
P1 P 0.17179(3) 0.52114(5) 0.51597(5) 0.04108(13) Uani 1 1 d .
C1 C 0.24860(13) 0.7310(2) 0.3468(2) 0.0410(4) Uani 1 1 d .
O1 O 0.30379(11) 0.70828(19) 0.25524(17) 0.0574(4) Uani 1 1 d .
C2 C 0.26532(15) 0.8656(2) 0.5672(2) 0.0483(5) Uani 1 1 d .
O2 O 0.33063(10) 0.9302(2) 0.6145(2) 0.0727(5) Uani 1 1 d .
C3 C 0.07118(19) 0.3949(2) 0.4904(4) 0.0683(6) Uani 1 1 d .
H3A H 0.0132 0.4353 0.5321 0.102 Uiso 1 1 calc R
H3B H 0.0861 0.3032 0.5359 0.102 Uiso 1 1 calc R
H3C H 0.0610 0.3792 0.3896 0.102 Uiso 1 1 calc R
C4 C 0.28041(17) 0.4162(2) 0.4731(3) 0.0570(6) Uani 1 1 d .
H4A H 0.3372 0.4709 0.5007 0.085 Uiso 1 1 calc R
H4B H 0.2824 0.3974 0.3718 0.085 Uiso 1 1 calc R
H4C H 0.2791 0.3250 0.5243 0.085 Uiso 1 1 calc R
C5 C 0.05814(19) 0.8376(3) 0.3252(3) 0.0659(7) Uani 1 1 d .
H5 H 0.0671 0.8151 0.2287 0.079 Uiso 1 1 calc R
C6 C 0.09516(18) 0.9602(3) 0.3949(4) 0.0689(8) Uani 1 1 d .
H6 H 0.1324 1.0340 0.3534 0.083 Uiso 1 1 calc R
C7 C 0.06580(17) 0.9523(3) 0.5413(3) 0.0648(7) Uani 1 1 d .
H7 H 0.0810 1.0187 0.6136 0.078 Uiso 1 1 calc R
C8 C 0.00916(16) 0.8241(3) 0.5553(3) 0.0612(6) Uani 1 1 d .
H8 H -0.0208 0.7918 0.6390 0.073 Uiso 1 1 calc R
C9 C 0.00574(18) 0.7542(3) 0.4226(3) 0.0628(7) Uani 1 1 d .
H9 H -0.0262 0.6667 0.4027 0.075 Uiso 1 1 calc R

loop_
_atom_site_aniso_label
_atom_site_aniso_U_11
_atom_site_aniso_U_22
_atom_site_aniso_U_33
_atom_site_aniso_U_23
_atom_site_aniso_U_13
_atom_site_aniso_U_12
Cr1 0.03144(13) 0.03565(14) 0.04065(16) 0.00224(15) -0.00002(16) 0.00269(10)
S1 0.0738(4) 0.0523(3) 0.0350(3) 0.0003(2) -0.0011(3) 0.0094(3)
P1 0.0497(3) 0.0364(2) 0.0372(3) 0.0017(2) -0.0036(2) 0.00252(17)
C1 0.0389(10) 0.0426(10) 0.0414(10) 0.0040(8) -0.0034(8) -0.0006(8)
O1 0.0545(8) 0.0670(10) 0.0506(9) 0.0019(8) 0.0124(8) 0.0073(8)
C2 0.0429(11) 0.0512(12) 0.0507(12) -0.0100(9) 0.0059(9) 0.0030(9)
O2 0.0472(9) 0.0884(13) 0.0825(12) -0.0325(11) -0.0011(9) -0.0112(9)
C3 0.0777(15) 0.0486(12) 0.0786(16) 0.0014(16) -0.0119(17) -0.0144(10)
C4 0.0700(14) 0.0482(11) 0.0527(13) -0.0004(11) -0.0004(12) 0.0198(10)
C5 0.0496(12) 0.0845(19) 0.0636(16) 0.0157(13) -0.0132(12) 0.0182(13)
C6 0.0417(12) 0.0524(14) 0.112(2) 0.0368(16) 0.0039(13) 0.0092(10)
C7 0.0460(12) 0.0503(13) 0.098(2) -0.0088(12) 0.0016(12) 0.0153(10)
C8 0.0334(11) 0.0721(15) 0.0782(16) 0.0150(13) 0.0123(10) 0.0105(11)
C9 0.0350(12) 0.0612(16) 0.0921(19) 0.0088(14) -0.0107(11) 0.0037(10)

loop_
_atom_type_symbol
_atom_type_description
_atom_type_scat_dispersion_real
_atom_type_scat_dispersion_imag
_atom_type_scat_source
C C 0.0033 0.0016 'International Tables Vol C Tables 4.2.6.8 and 6.1.1.4'
H H 0.0000 0.0000 'International Tables Vol C Tables 4.2.6.8 and 6.1.1.4'
O O 0.0106 0.0060 'International Tables Vol C Tables 4.2.6.8 and 6.1.1.4'
P P 0.1023 0.0942 'International Tables Vol C Tables 4.2.6.8 and 6.1.1.4'
S S 0.1246 0.1234 'International Tables Vol C Tables 4.2.6.8 and 6.1.1.4'
Cr Cr 0.3209 0.6236 'International Tables Vol C Tables 4.2.6.8 and 6.1.1.4'

loop_
_geom_angle_atom_site_label_1
_geom_angle_atom_site_label_2
_geom_angle_atom_site_label_3
_geom_angle
C1 Cr1 C2 82.12(9)
C1 Cr1 C6 97.57(10)
C2 Cr1 C6 95.24(10)
C1 Cr1 C5 88.48(10)
C2 Cr1 C5 129.92(10)
C6 Cr1 C5 37.42(10)
C1 Cr1 C7 134.36(10)
C2 Cr1 C7 90.14(10)
C6 Cr1 C7 38.22(12)
C5 Cr1 C7 62.79(11)
C1 Cr1 C9 114.97(10)
C2 Cr1 C9 152.14(9)
C6 Cr1 C9 62.08(10)
C5 Cr1 C9 36.74(10)
C7 Cr1 C9 62.09(10)
C1 Cr1 C8 149.40(10)
C2 Cr1 C8 120.30(10)
C6 Cr1 C8 62.27(10)
C5 Cr1 C8 61.37(11)
C7 Cr1 C8 37.20(10)
C9 Cr1 C8 36.40(10)
C1 Cr1 P1 81.67(6)
C2 Cr1 P1 112.73(7)
C6 Cr1 P1 151.50(9)
C5 Cr1 P1 114.31(8)
C7 Cr1 P1 141.09(8)
C9 Cr1 P1 92.22(7)
C8 Cr1 P1 105.00(7)
C1 Cr1 S1 116.40(6)
C2 Cr1 S1 83.69(7)
C6 Cr1 S1 145.39(9)
C5 Cr1 S1 142.25(8)
C7 Cr1 S1 107.20(8)
C9 Cr1 S1 105.56(7)
C8 Cr1 S1 88.39(7)
P1 Cr1 S1 48.986(19)
P1 S1 Cr1 59.09(2)
C3 P1 C4 105.12(13)
C3 P1 S1 113.48(11)
C4 P1 S1 113.79(9)
C3 P1 Cr1 124.43(8)
C4 P1 Cr1 123.52(8)
S1 P1 Cr1 71.92(2)
O1 C1 Cr1 179.28(18)
O2 C2 Cr1 178.3(2)
C9 C5 C6 109.0(2)
C9 C5 Cr1 73.54(14)
C6 C5 Cr1 70.81(14)
C5 C6 C7 107.6(2)
C5 C6 Cr1 71.77(13)
C7 C6 Cr1 71.89(15)
C8 C7 C6 106.7(3)
C8 C7 Cr1 73.20(13)
C6 C7 Cr1 69.89(14)
C9 C8 C7 108.5(2)
C9 C8 Cr1 71.33(15)
C7 C8 Cr1 69.60(12)
C5 C9 C8 108.2(2)
C5 C9 Cr1 69.72(13)
C8 C9 Cr1 72.28(15)

loop_
_geom_bond_atom_site_label_1
_geom_bond_atom_site_label_2
_geom_bond_distance
Cr1 C1 1.819(2)
Cr1 C2 1.840(2)
Cr1 C6 2.161(2)
Cr1 C5 2.174(2)
Cr1 C7 2.188(2)
Cr1 C9 2.222(3)
Cr1 C8 2.234(2)
Cr1 P1 2.2704(6)
Cr1 S1 2.5155(7)
S1 P1 1.9966(8)
P1 C3 1.815(2)
P1 C4 1.817(2)
C1 O1 1.160(2)
C2 O2 1.160(3)
C5 C9 1.386(4)
C5 C6 1.390(4)
C6 C7 1.424(4)
C7 C8 1.411(4)
C8 C9 1.392(4)
